data_7034650
loop_
_publ_author_name
'Caballero-Jim\'enez, Judith'
'Habib, Fatemah'
'Ram\'irez-Rosales, Daniel'
'Grande-Aztatzi, Rafael'
'Merino, Gabriel'
'Korobkov, Ilia'
'Singh, Mukesh Kumar'
'Rajaraman, Gopalan'
'Reyes-Ortega, Yasmi'
'Murugesu, Muralee'

_publ_section_title
;
 Inducing magnetic communication in caged dinuclear Co(ii) systems.
;
_journal_issue 18
_journal_name_full 'Dalton transactions (Cambridge, England : 2003)'
_journal_page_first 8649
_journal_page_last 8659
_journal_paper_doi 10.1039/c5dt00497g
_journal_volume 44
_journal_year 2015
_chemical_formula_sum 'C37 H58 Br Cl3 Co2 N8 O13'
_chemical_formula_weight 1127.03
_chemical_name_systematic
; 
 ? 
;
_space_group_crystal_system orthorhombic
_space_group_IT_number 40
_space_group_name_Hall 'A 2 -2a'
_space_group_name_H-M_alt 'A m a 2'
_symmetry_space_group_name_Hall 'A 2 -2a'
_symmetry_space_group_name_H-M 'A m a 2'
_atom_sites_solution_hydrogens geom
_audit_creation_method SHELXL-2013
_audit_update_record
;
2015-01-21 deposited with the CCDC.
2015-03-27 downloaded from the CCDC.
;
_cell_angle_alpha 90
_cell_angle_beta 90
_cell_angle_gamma 90
_cell_formula_units_Z 4
_cell_length_a 24.3318(7)
_cell_length_b 17.6327(5)
_cell_length_c 10.6002(3)
_cell_measurement_reflns_used 9397
_cell_measurement_temperature 200(2)
_cell_measurement_theta_max 28.31
_cell_measurement_theta_min 2.39
_cell_volume 4547.9(2)
_computing_cell_refinement 'APEX II, Bruker (2009)'
_computing_data_collection 'APEX II, Bruker (2009)'
_computing_data_reduction 'XPREP, Bruker (2009)'
_computing_molecular_graphics 'SHELXTL, Bruker (2004)'
_computing_publication_material 'SHELXTL, Bruker (2004)'
_computing_structure_refinement 'SHELXL-2013 (Sheldrick, 2013)'
_computing_structure_solution 'SHELXS-03 (Sheldrick, 2003)'
_diffrn_ambient_temperature 200(2)
_diffrn_measured_fraction_theta_full 0.989
_diffrn_measured_fraction_theta_max 0.991
_diffrn_measurement_device_type 'Bruker APEX-II CCD'
_diffrn_measurement_method '\f and \w scans'
_diffrn_radiation_type MoK\a
_diffrn_radiation_wavelength 0.71073
_diffrn_reflns_av_R_equivalents 0.0306
_diffrn_reflns_av_unetI/netI 0.0286
_diffrn_reflns_Laue_measured_fraction_full 0.989
_diffrn_reflns_Laue_measured_fraction_max 0.991
_diffrn_reflns_limit_h_max 31
_diffrn_reflns_limit_h_min -32
_diffrn_reflns_limit_k_max 23
_diffrn_reflns_limit_k_min -23
_diffrn_reflns_limit_l_max 14
_diffrn_reflns_limit_l_min -14
_diffrn_reflns_number 36867
_diffrn_reflns_point_group_measured_fraction_full 0.991
_diffrn_reflns_point_group_measured_fraction_max 0.993
_diffrn_reflns_theta_full 25.242
_diffrn_reflns_theta_max 28.324
_diffrn_reflns_theta_min 1.674
_exptl_absorpt_coefficient_mu 1.855
_exptl_absorpt_correction_T_max 0.7457
_exptl_absorpt_correction_T_min 0.6190
_exptl_absorpt_correction_type multi-scan
_exptl_absorpt_process_details 'SADABS, Bruker (2003)'
_exptl_crystal_colour purple
_exptl_crystal_density_diffrn 1.646
_exptl_crystal_density_meas ?
_exptl_crystal_description plate
_exptl_crystal_F_000 2320
_exptl_crystal_size_max 0.190
_exptl_crystal_size_mid 0.120
_exptl_crystal_size_min 0.030
_refine_diff_density_max 1.911
_refine_diff_density_min -2.014
_refine_diff_density_rms 0.145
_refine_ls_abs_structure_details
; 
 Refined as an inversion twin. 
;
_refine_ls_abs_structure_Flack 0.13(2)
_refine_ls_extinction_method none
_refine_ls_goodness_of_fit_ref 0.957
_refine_ls_hydrogen_treatment constr
_refine_ls_matrix_type full
_refine_ls_number_parameters 286
_refine_ls_number_reflns 5719
_refine_ls_number_restraints 32
_refine_ls_restrained_S_all 1.059
_refine_ls_R_factor_all 0.0687
_refine_ls_R_factor_gt 0.0585
_refine_ls_shift/su_max 0.000
_refine_ls_shift/su_mean 0.000
_refine_ls_structure_factor_coef Fsqd
_refine_ls_weighting_details 'w=1/[\s^2^(Fo^2^)+(0.1197P)^2^+26.6557P] where P=(Fo^2^+2Fc^2^)/3'
_refine_ls_weighting_scheme calc
_refine_ls_wR_factor_gt 0.1639
_refine_ls_wR_factor_ref 0.1753
_reflns_Friedel_coverage 0.903
_reflns_Friedel_fraction_full 0.993
_reflns_Friedel_fraction_max 0.995
_reflns_number_gt 4888
_reflns_number_total 5719
_reflns_threshold_expression 'I > 2\s(I)'
_cod_data_source_file c5dt00497g2.cif
_cod_data_source_block mm237a
_cod_depositor_comments
;
The following automatic conversions were performed:

'_exptl_crystal_density_meas' value 'n/a' was changed to '?' - the
value is perceived as not measured.

Automatic conversion script
Id: cif_fix_values 3105 2015-03-04 15:46:00Z robertas 

 Adding full bibliography for 7034646--7034652.cif.
;
_cod_database_code 7034650
_shelx_space_group_comment
; 
The symmetry employed for this shelxl refinement is uniquely defined 
by the following loop, which should always be used as a source of 
symmetry information in preference to the above space-group names. 
They are only intended as comments. 
;
_shelx_estimated_absorpt_t_min 0.719
_shelx_estimated_absorpt_t_max 0.946
_shelxl_version_number 2013-4

loop_
_space_group_symop_operation_xyz
'x, y, z'
'-x, -y, z'
'x+1/2, -y, z'
'-x+1/2, y, z'
'x, y+1/2, z+1/2'
'-x, -y+1/2, z+1/2'
'x+1/2, -y+1/2, z+1/2'
'-x+1/2, y+1/2, z+1/2'

loop_
_atom_site_label
_atom_site_type_symbol
_atom_site_fract_x
_atom_site_fract_y
_atom_site_fract_z
_atom_site_U_iso_or_equiv
_atom_site_adp_type
_atom_site_occupancy
_atom_site_site_symmetry_order
_atom_site_calc_flag
_atom_site_refinement_flags_posn
_atom_site_refinement_flags_adp
_atom_site_refinement_flags_occupancy
_atom_site_disorder_assembly
_atom_site_disorder_group
Br1 Br 0.2500 0.22465(5) 0.07392(10) 0.0221(2) Uani 1 2 d S T P . .
Co1 Co 0.14959(3) 0.22479(4) 0.07205(8) 0.0165(2) Uani 1 1 d . . . . .
Cl1 Cl 0.14239(9) 0.37561(13) 0.5623(2) 0.0424(4) Uani 1 1 d D . . . .
Cl2 Cl 0.5000 0.0000 0.4522(4) 0.0507(8) Uani 1 2 d S T P . .
O1 O 0.1682(3) 0.3772(4) 0.4411(6) 0.0424(4) Uani 1 1 d D . . . .
O2 O 0.1718(3) 0.3259(4) 0.6452(6) 0.0424(4) Uani 1 1 d D . . . .
O3 O 0.1640(6) 0.4494(6) 0.6117(12) 0.0424(4) Uani 0.5 1 d D . P A 1
O4 O 0.0869(4) 0.3670(7) 0.5512(11) 0.0424(4) Uani 0.5 1 d D . P A 1
O3' O 0.1411(6) 0.4501(6) 0.6300(11) 0.0424(4) Uani 0.5 1 d D . P A 2
O4' O 0.0944(5) 0.3166(7) 0.5426(11) 0.0424(4) Uani 0.5 1 d D . P A 2
O5 O 0.5213(10) 0.0575(10) 0.3819(15) 0.175(9) Uani 1 1 d . . . . .
O6 O 0.4611(8) 0.0278(16) 0.532(2) 0.185(10) Uani 1 1 d . . . . .
N1 N 0.0588(2) 0.2270(3) 0.0696(8) 0.0205(10) Uani 1 1 d . . . . .
N2 N 0.1382(2) 0.2359(3) -0.1247(5) 0.0186(11) Uani 1 1 d . . . . .
H2C H 0.1651 0.2753 -0.1526 0.022 Uiso 1 1 calc R U . . .
N3 N 0.1378(2) 0.3218(3) 0.1860(6) 0.0204(11) Uani 1 1 d . . . . .
H3C H 0.1637 0.3162 0.2586 0.024 Uiso 1 1 calc R U . . .
N4 N 0.1361(2) 0.1152(3) 0.1501(6) 0.0212(11) Uani 1 1 d . . . . .
H4C H 0.1612 0.0805 0.1025 0.025 Uiso 1 1 calc R U . . .
C1 C 0.0412(3) 0.2261(4) -0.0630(7) 0.0250(14) Uani 1 1 d . . . . .
H1A H 0.0043 0.2495 -0.0706 0.030 Uiso 1 1 calc R U . . .
H1B H 0.0388 0.1731 -0.0934 0.030 Uiso 1 1 calc R U . . .
C2 C 0.0827(3) 0.2705(4) -0.1434(8) 0.0266(15) Uani 1 1 d . . . . .
H2A H 0.0722 0.2680 -0.2335 0.032 Uiso 1 1 calc R U . . .
H2B H 0.0833 0.3244 -0.1173 0.032 Uiso 1 1 calc R U . . .
C3 C 0.0420(3) 0.2980(5) 0.1361(8) 0.0282(15) Uani 1 1 d . . . . .
H3A H 0.0046 0.2916 0.1711 0.034 Uiso 1 1 calc R U . . .
H3B H 0.0411 0.3405 0.0752 0.034 Uiso 1 1 calc R U . . .
C4 C 0.0813(3) 0.3161(5) 0.2405(7) 0.0268(15) Uani 1 1 d . . . . .
H4A H 0.0710 0.3647 0.2808 0.032 Uiso 1 1 calc R U . . .
H4B H 0.0802 0.2758 0.3054 0.032 Uiso 1 1 calc R U . . .
C5 C 0.0394(3) 0.1594(4) 0.1386(7) 0.0253(14) Uani 1 1 d . . . . .
H5A H 0.0018 0.1460 0.1108 0.030 Uiso 1 1 calc R U . . .
H5B H 0.0384 0.1701 0.2303 0.030 Uiso 1 1 calc R U . . .
C6 C 0.0791(3) 0.0924(5) 0.1122(7) 0.0259(14) Uani 1 1 d . . . . .
H6A H 0.0674 0.0473 0.1609 0.031 Uiso 1 1 calc R U . . .
H6B H 0.0783 0.0794 0.0214 0.031 Uiso 1 1 calc R U . . .
C7 C 0.1465(3) 0.1694(4) -0.2122(6) 0.0226(14) Uani 1 1 d . . . . .
H7A H 0.1158 0.1330 -0.2016 0.027 Uiso 1 1 calc R U . . .
H7B H 0.1461 0.1874 -0.3007 0.027 Uiso 1 1 calc R U . . .
C8 C 0.2500 0.1634(6) -0.2208(8) 0.0209(18) Uani 1 2 d S T P . .
H8A H 0.2500 0.2093 -0.2678 0.025 Uiso 1 2 calc R U P . .
C9 C 0.1997(3) 0.1299(5) -0.1865(8) 0.0248(18) Uani 1 1 d . . . . .
C10 C 0.2009(3) 0.0602(4) -0.1262(7) 0.0233(14) Uani 1 1 d . . . . .
H10A H 0.1673 0.0360 -0.1045 0.028 Uiso 1 1 calc R U . . .
C11 C 0.2500 0.0257(6) -0.0971(10) 0.030(2) Uani 1 2 d S T P . .
H11A H 0.2500 -0.0224 -0.0567 0.036 Uiso 1 2 calc R U P . .
C12 C 0.1469(3) 0.4006(4) 0.1348(8) 0.0244(14) Uani 1 1 d . . . . .
H12A H 0.1163 0.4138 0.0771 0.029 Uiso 1 1 calc R U . . .
H12B H 0.1466 0.4373 0.2054 0.029 Uiso 1 1 calc R U . . .
C13 C 0.2500 0.4083(6) 0.1279(9) 0.0195(18) Uani 1 2 d S T P . .
H13A H 0.2500 0.4103 0.2175 0.023 Uiso 1 2 calc R U P . .
C14 C 0.2004(2) 0.4068(3) 0.0650(9) 0.0204(12) Uani 1 1 d . . . . .
C15 C 0.2004(3) 0.4077(4) -0.0672(7) 0.0225(14) Uani 1 1 d . . . . .
H15A H 0.1667 0.4083 -0.1123 0.027 Uiso 1 1 calc R U . . .
C16 C 0.2500 0.4078(6) -0.1318(9) 0.026(2) Uani 1 2 d S T P . .
H16A H 0.2500 0.4078 -0.2215 0.032 Uiso 1 2 calc R U P . .
C17 C 0.1463(3) 0.0987(5) 0.2856(7) 0.0237(14) Uani 1 1 d . . . . .
H17A H 0.1458 0.0431 0.2985 0.028 Uiso 1 1 calc R U . . .
H17B H 0.1160 0.1207 0.3362 0.028 Uiso 1 1 calc R U . . .
C18 C 0.2500 0.0967(5) 0.2941(9) 0.0196(18) Uani 1 2 d S T P . .
H18A H 0.2500 0.0527 0.2423 0.023 Uiso 1 2 calc R U P . .
C19 C 0.2005(3) 0.1299(5) 0.3332(8) 0.0186(15) Uani 1 1 d . . . . .
C20 C 0.2007(3) 0.1939(5) 0.4116(7) 0.0250(15) Uani 1 1 d . . . . .
H20A H 0.1671 0.2156 0.4390 0.030 Uiso 1 1 calc R U . . .
C21 C 0.2500 0.2251(7) 0.4485(11) 0.033(2) Uani 1 2 d S T P . .
H21A H 0.2500 0.2690 0.5005 0.040 Uiso 1 2 calc R U P . .
C22 C 0.505(3) -0.003(3) 0.8610(19) 0.064(4) Uani 0.5 1 d D . P B -1
H22A H 0.5218 0.0229 0.9330 0.096 Uiso 0.5 1 calc R U P B -1
H22B H 0.5338 -0.0208 0.8036 0.096 Uiso 0.5 1 calc R U P B -1
H22C H 0.4836 -0.0467 0.8912 0.096 Uiso 0.5 1 calc R U P B -1
O8 O 0.4688(8) 0.0490(9) 0.7947(17) 0.064(4) Uani 0.5 1 d D . P B -1
H8B H 0.4815 0.0575 0.7223 0.096 Uiso 0.5 1 calc R U P B -1

loop_
_atom_site_aniso_label
_atom_site_aniso_U_11
_atom_site_aniso_U_22
_atom_site_aniso_U_33
_atom_site_aniso_U_23
_atom_site_aniso_U_13
_atom_site_aniso_U_12
Br1 0.0154(4) 0.0264(4) 0.0244(4) 0.0004(5) 0.000 0.000
Co1 0.0135(4) 0.0204(4) 0.0154(4) 0.0000(4) -0.0003(4) 0.0001(3)
Cl1 0.0480(9) 0.0539(10) 0.0252(7) 0.0026(8) 0.0072(8) 0.0165(8)
Cl2 0.0504(18) 0.058(2) 0.0436(17) 0.000 0.000 -0.0227(16)
O1 0.0480(9) 0.0539(10) 0.0252(7) 0.0026(8) 0.0072(8) 0.0165(8)
O2 0.0480(9) 0.0539(10) 0.0252(7) 0.0026(8) 0.0072(8) 0.0165(8)
O3 0.0480(9) 0.0539(10) 0.0252(7) 0.0026(8) 0.0072(8) 0.0165(8)
O4 0.0480(9) 0.0539(10) 0.0252(7) 0.0026(8) 0.0072(8) 0.0165(8)
O3' 0.0480(9) 0.0539(10) 0.0252(7) 0.0026(8) 0.0072(8) 0.0165(8)
O4' 0.0480(9) 0.0539(10) 0.0252(7) 0.0026(8) 0.0072(8) 0.0165(8)
O5 0.30(2) 0.120(11) 0.110(11) 0.029(9) -0.006(13) -0.148(14)
O6 0.130(13) 0.27(2) 0.16(2) -0.071(18) 0.029(13) 0.011(16)
N1 0.018(2) 0.022(2) 0.021(2) -0.001(3) 0.001(3) -0.0002(18)
N2 0.015(3) 0.026(3) 0.015(2) 0.003(2) -0.002(2) 0.000(2)
N3 0.015(3) 0.026(3) 0.021(2) 0.003(2) 0.001(2) 0.002(2)
N4 0.016(3) 0.027(3) 0.021(3) -0.001(2) 0.002(2) -0.005(2)
C1 0.014(3) 0.036(4) 0.025(3) -0.001(3) -0.002(3) -0.003(3)
C2 0.018(3) 0.036(4) 0.027(3) 0.007(3) -0.005(3) 0.004(3)
C3 0.021(3) 0.033(4) 0.031(4) 0.002(3) 0.008(3) 0.008(3)
C4 0.019(3) 0.040(4) 0.022(3) -0.004(3) 0.006(3) 0.005(3)
C5 0.011(3) 0.038(4) 0.026(3) 0.002(3) -0.001(3) -0.005(3)
C6 0.017(3) 0.034(4) 0.027(3) 0.000(3) -0.008(2) -0.003(3)
C7 0.020(3) 0.032(4) 0.016(3) -0.004(3) -0.005(2) -0.003(3)
C8 0.021(4) 0.030(5) 0.012(4) -0.005(4) 0.000 0.000
C9 0.036(5) 0.026(4) 0.013(3) -0.007(3) 0.001(3) 0.000(3)
C10 0.026(4) 0.022(3) 0.022(3) -0.007(3) 0.004(2) -0.006(2)
C11 0.041(6) 0.021(4) 0.028(5) -0.002(4) 0.000 0.000
C12 0.018(3) 0.025(3) 0.031(4) -0.004(3) 0.002(3) 0.004(2)
C13 0.017(4) 0.024(4) 0.018(4) -0.008(4) 0.000 0.000
C14 0.022(3) 0.017(2) 0.023(3) 0.000(3) 0.002(3) 0.003(2)
C15 0.026(4) 0.020(3) 0.021(3) 0.004(3) -0.006(3) 0.002(2)
C16 0.030(5) 0.031(5) 0.017(4) 0.006(4) 0.000 0.000
C17 0.016(3) 0.032(4) 0.024(3) 0.008(3) 0.002(2) -0.006(3)
C18 0.023(5) 0.016(4) 0.020(4) 0.004(3) 0.000 0.000
C19 0.009(3) 0.025(4) 0.022(4) 0.002(3) -0.002(2) -0.002(2)
C20 0.026(4) 0.029(4) 0.020(3) -0.003(3) 0.008(2) 0.003(3)
C21 0.032(6) 0.043(7) 0.025(5) -0.012(5) 0.000 0.000
C22 0.082(12) 0.050(7) 0.061(7) -0.003(7) 0.008(8) 0.029(7)
O8 0.082(12) 0.050(7) 0.061(7) -0.003(7) 0.008(8) 0.029(7)

loop_
_atom_type_symbol
_atom_type_description
_atom_type_scat_dispersion_real
_atom_type_scat_dispersion_imag
_atom_type_scat_source
C C 0.0033 0.0016 'International Tables Vol C Tables 4.2.6.8 and 6.1.1.4'
H H 0.0000 0.0000 'International Tables Vol C Tables 4.2.6.8 and 6.1.1.4'
N N 0.0061 0.0033 'International Tables Vol C Tables 4.2.6.8 and 6.1.1.4'
O O 0.0106 0.0060 'International Tables Vol C Tables 4.2.6.8 and 6.1.1.4'
Cl Cl 0.1484 0.1585 'International Tables Vol C Tables 4.2.6.8 and 6.1.1.4'
Br Br -0.2901 2.4595 'International Tables Vol C Tables 4.2.6.8 and 6.1.1.4'
Co Co 0.3494 0.9721 'International Tables Vol C Tables 4.2.6.8 and 6.1.1.4'

loop_
_geom_angle_atom_site_label_1
_geom_angle_atom_site_label_2
_geom_angle_atom_site_label_3
_geom_angle
_geom_angle_site_symmetry_1
_geom_angle_site_symmetry_3
Co1 Br1 Co1 179.06(6) . 4
N2 Co1 N3 118.1(2) . .
N2 Co1 N4 116.6(2) . .
N3 Co1 N4 119.5(2) . .
N2 Co1 N1 81.7(3) . .
N3 Co1 N1 81.7(2) . .
N4 Co1 N1 82.3(2) . .
N2 Co1 Br1 98.04(16) . .
N3 Co1 Br1 97.61(16) . .
N4 Co1 Br1 98.64(16) . .
N1 Co1 Br1 179.01(14) . .
O4 Cl1 O1 111.0(5) . .
O4 Cl1 O2 118.7(6) . .
O1 Cl1 O2 110.1(4) . .
O1 Cl1 O3' 115.0(6) . .
O2 Cl1 O3' 104.7(6) . .
O4 Cl1 O3 118.3(7) . .
O1 Cl1 O3 98.2(6) . .
O2 Cl1 O3 98.1(6) . .
O1 Cl1 O4' 102.6(5) . .
O2 Cl1 O4' 92.7(6) . .
O3' Cl1 O4' 128.8(7) . .
O5 Cl2 O5 113.6(14) 2_655 .
O5 Cl2 O6 109.7(17) 2_655 2_655
O5 Cl2 O6 110.1(15) . 2_655
O5 Cl2 O6 110.1(15) 2_655 .
O5 Cl2 O6 109.8(16) . .
O6 Cl2 O6 103(2) 2_655 .
C1 N1 C5 111.8(5) . .
C1 N1 C3 112.4(6) . .
C5 N1 C3 110.8(7) . .
C1 N1 Co1 107.6(5) . .
C5 N1 Co1 107.4(4) . .
C3 N1 Co1 106.5(4) . .
C2 N2 C7 111.0(5) . .
C2 N2 Co1 106.7(4) . .
C7 N2 Co1 121.1(4) . .
C4 N3 C12 109.6(5) . .
C4 N3 Co1 107.0(4) . .
C12 N3 Co1 121.3(5) . .
C17 N4 C6 111.1(5) . .
C17 N4 Co1 121.8(5) . .
C6 N4 Co1 106.4(4) . .
N1 C1 C2 109.5(6) . .
N2 C2 C1 108.2(6) . .
N1 C3 C4 110.7(6) . .
N3 C4 C3 108.4(6) . .
N1 C5 C6 109.1(6) . .
N4 C6 C5 108.9(6) . .
C9 C7 N2 111.5(6) . .
C9 C8 C9 120.9(10) . 4
C10 C9 C8 118.2(7) . .
C10 C9 C7 121.0(7) . .
C8 C9 C7 120.7(8) . .
C11 C10 C9 120.9(7) . .
C10 C11 C10 120.5(10) . 4
C14 C12 N3 111.9(5) . .
C14 C13 C14 122.1(10) . 4
C13 C14 C15 118.9(6) . .
C13 C14 C12 121.5(8) . .
C15 C14 C12 119.5(6) . .
C16 C15 C14 119.6(6) . .
C15 C16 C15 120.8(9) . 4
N4 C17 C19 113.3(6) . .
C19 C18 C19 118.4(9) . 4
C20 C19 C18 120.6(7) . .
C20 C19 C17 119.6(6) . .
C18 C19 C17 119.8(7) . .
C21 C20 C19 119.6(7) . .
C20 C21 C20 121.2(10) . 4

loop_
_geom_bond_atom_site_label_1
_geom_bond_atom_site_label_2
_geom_bond_distance
_geom_bond_site_symmetry_2
Br1 Co1 2.4432(7) .
Br1 Co1 2.4432(7) 4
Co1 N2 2.113(6) .
Co1 N3 2.114(6) .
Co1 N4 2.128(6) .
Co1 N1 2.209(5) .
Cl1 O4 1.363(10) .
Cl1 O1 1.430(6) .
Cl1 O2 1.433(6) .
Cl1 O3' 1.497(11) .
Cl1 O3 1.498(11) .
Cl1 O4' 1.577(13) .
Cl2 O5 1.361(12) 2_655
Cl2 O5 1.361(12) .
Cl2 O6 1.364(18) 2_655
Cl2 O6 1.364(18) .
N1 C1 1.470(12) .
N1 C5 1.477(9) .
N1 C3 1.492(10) .
N2 C2 1.494(9) .
N2 C7 1.509(9) .
N3 C4 1.493(9) .
N3 C12 1.507(10) .
N4 C17 1.486(9) .
N4 C6 1.499(8) .
C1 C2 1.536(10) .
C3 C4 1.498(11) .
C5 C6 1.550(11) .
C7 C9 1.494(11) .
C8 C9 1.407(10) .
C8 C9 1.407(10) 4
C9 C10 1.386(12) .
C10 C11 1.376(9) .
C11 C10 1.376(9) 4
C12 C14 1.503(10) .
C13 C14 1.378(8) .
C13 C14 1.378(8) 4
C14 C15 1.402(12) .
C15 C16 1.387(8) .
C16 C15 1.387(8) 4
C17 C19 1.516(9) .
C18 C19 1.403(8) .
C18 C19 1.403(9) 4
C19 C20 1.401(11) .
C20 C21 1.376(9) .
C21 C20 1.376(9) 4
C22 O8 1.45(2) .

loop_
_geom_torsion_atom_site_label_1
_geom_torsion_atom_site_label_2
_geom_torsion_atom_site_label_3
_geom_torsion_atom_site_label_4
_geom_torsion
_geom_torsion_site_symmetry_1
_geom_torsion_site_symmetry_4
C5 N1 C1 C2 -152.0(6) . .
C3 N1 C1 C2 82.7(7) . .
Co1 N1 C1 C2 -34.2(6) . .
C7 N2 C2 C1 85.0(7) . .
Co1 N2 C2 C1 -48.9(7) . .
N1 C1 C2 N2 56.8(8) . .
C1 N1 C3 C4 -151.6(6) . .
C5 N1 C3 C4 82.5(7) . .
Co1 N1 C3 C4 -34.1(7) . .
C12 N3 C4 C3 84.8(7) . .
Co1 N3 C4 C3 -48.6(7) . .
N1 C3 C4 N3 56.5(8) . .
C1 N1 C5 C6 82.1(6) . .
C3 N1 C5 C6 -151.7(6) . .
Co1 N1 C5 C6 -35.8(7) . .
C17 N4 C6 C5 87.4(7) . .
Co1 N4 C6 C5 -47.2(6) . .
N1 C5 C6 N4 57.1(8) . .
C2 N2 C7 C9 -174.9(6) . .
Co1 N2 C7 C9 -48.6(7) . .
C9 C8 C9 C10 -4.6(14) 4 .
C9 C8 C9 C7 174.1(5) 4 .
N2 C7 C9 C10 105.9(8) . .
N2 C7 C9 C8 -72.7(9) . .
C8 C9 C10 C11 1.9(12) . .
C7 C9 C10 C11 -176.8(8) . .
C9 C10 C11 C10 0.9(15) . 4
C4 N3 C12 C14 -173.2(6) . .
Co1 N3 C12 C14 -47.7(8) . .
C14 C13 C14 C15 -3.2(14) 4 .
C14 C13 C14 C12 173.8(6) 4 .
N3 C12 C14 C13 -73.6(9) . .
N3 C12 C14 C15 103.4(7) . .
C13 C14 C15 C16 1.9(11) . .
C12 C14 C15 C16 -175.2(8) . .
C14 C15 C16 C15 -0.7(15) . 4
C6 N4 C17 C19 -172.4(6) . .
Co1 N4 C17 C19 -45.9(8) . .
C19 C18 C19 C20 -1.2(15) 4 .
C19 C18 C19 C17 175.9(5) 4 .
N4 C17 C19 C20 106.1(8) . .
N4 C17 C19 C18 -71.1(10) . .
C18 C19 C20 C21 1.1(13) . .
C17 C19 C20 C21 -176.0(9) . .
C19 C20 C21 C20 -1.0(17) . 4
